data_2019382
loop_
_publ_author_name
'Portalone, Gustavo'

_publ_section_title
;
 Supramolecular association in proton-transfer adducts containing
 benzamidinium cations. III. Three molecular salts of 3-methoxy-,
 4-methoxy- and 3,4,5-trimethoxybenzoates with benzamidine
;
_journal_coeditor_code BG3168
_journal_issue 2
_journal_name_full 'Acta Crystallographica Section C'
_journal_page_first 225
_journal_page_last 229
_journal_paper_doi 10.1107/S2053229614001090
_journal_volume 70
_journal_year 2014
_chemical_formula_iupac 'C7 H9 N2 + , C8 H7 O3 -'
_chemical_formula_moiety 'C7 H9 N2 +, C8 H7 O3 -'
_chemical_formula_sum 'C15 H16 N2 O3'
_chemical_formula_weight 272.30
_chemical_name_common
;
Benzamidinium 4-methoxybenzoate
;
_chemical_name_systematic
;
[Amino(phenyl)methylidene]azanium 4-methoxybenzoate
;
_space_group_IT_number 14
_symmetry_cell_setting monoclinic
_symmetry_space_group_name_Hall '-P 2yn'
_symmetry_space_group_name_H-M 'P 1 21/n 1'
_atom_sites_solution_hydrogens geom
_atom_sites_solution_primary direct
_atom_sites_solution_secondary difmap
_audit_creation_method SHELXL97
_cell_angle_alpha 90.00
_cell_angle_beta 92.4498(7)
_cell_angle_gamma 90.00
_cell_formula_units_Z 4
_cell_length_a 9.4676(7)
_cell_length_b 6.8888(6)
_cell_length_c 21.7018(12)
_cell_measurement_reflns_used 3892
_cell_measurement_temperature 298(2)
_cell_measurement_theta_max 32.3380
_cell_measurement_theta_min 2.7735
_cell_volume 1414.11(18)
_computing_cell_refinement 'CrysAlis PRO (Agilent, 2011)'
_computing_data_collection 'CrysAlis PRO (Agilent, 2011)'
_computing_data_reduction 'CrysAlis PRO (Agilent, 2011)'
_computing_molecular_graphics 'WinGX (Farrugia, 2012)'
_computing_publication_material 'WinGX (Farrugia, 2012)'
_computing_structure_refinement 'SHELXL97 (Sheldrick, 2008)'
_computing_structure_solution 'SIR97 (Altomare <i>et al.</i>, 1999)'
_diffrn_ambient_temperature 298(2)
_diffrn_detector_area_resol_mean 16.0696
_diffrn_measured_fraction_theta_full 0.991
_diffrn_measured_fraction_theta_max 0.991
_diffrn_measurement_device_type 'Agilent Xcalibur Sapphire3'
_diffrn_measurement_method '\w and \f'
_diffrn_radiation_monochromator graphite
_diffrn_radiation_source 'Enhance (Mo) X-ray Source'
_diffrn_radiation_type MoK\a
_diffrn_radiation_wavelength 0.71069
_diffrn_reflns_av_R_equivalents 0.0474
_diffrn_reflns_av_sigmaI/netI 0.0676
_diffrn_reflns_limit_h_max 13
_diffrn_reflns_limit_h_min -13
_diffrn_reflns_limit_k_max 9
_diffrn_reflns_limit_k_min -9
_diffrn_reflns_limit_l_max 30
_diffrn_reflns_limit_l_min -31
_diffrn_reflns_number 16608
_diffrn_reflns_theta_full 31.00
_diffrn_reflns_theta_max 31.00
_diffrn_reflns_theta_min 3.10
_exptl_absorpt_coefficient_mu 0.090
_exptl_absorpt_correction_T_max 0.9892
_exptl_absorpt_correction_T_min 0.9822
_exptl_absorpt_correction_type multi-scan
_exptl_absorpt_process_details '(CrysAlis PRO; Agilent, 2011)'
_exptl_crystal_colour colourless
_exptl_crystal_density_diffrn 1.279
_exptl_crystal_density_method 'not measured'
_exptl_crystal_description tablet
_exptl_crystal_F_000 576
_exptl_crystal_size_max 0.20
_exptl_crystal_size_mid 0.15
_exptl_crystal_size_min 0.12
_refine_diff_density_max 0.138
_refine_diff_density_min -0.192
_refine_ls_extinction_method none
_refine_ls_goodness_of_fit_ref 0.927
_refine_ls_hydrogen_treatment mixed
_refine_ls_matrix_type full
_refine_ls_number_parameters 199
_refine_ls_number_reflns 4450
_refine_ls_number_restraints 0
_refine_ls_restrained_S_all 0.927
_refine_ls_R_factor_all 0.1326
_refine_ls_R_factor_gt 0.0544
_refine_ls_shift/su_max 0.000
_refine_ls_shift/su_mean 0.000
_refine_ls_structure_factor_coef Fsqd
_refine_ls_weighting_details 'calc w = 1/[\s^2^(Fo^2^)+(0.0512P)^2^+0.0000P] where P=(Fo^2^+2Fc^2^)/3'
_refine_ls_weighting_scheme calc
_refine_ls_wR_factor_gt 0.1002
_refine_ls_wR_factor_ref 0.1171
_reflns_number_gt 2282
_reflns_number_total 4450
_reflns_threshold_expression I>2\s(I)
_cod_data_source_file bg3168sup1.cif
_cod_data_source_block II
_cod_original_sg_symbol_H-M 'P 21/n'
_cod_database_code 2019382

loop_
_symmetry_equiv_pos_as_xyz
'x, y, z'
'-x+1/2, y+1/2, -z+1/2'
'-x, -y, -z'
'x-1/2, -y-1/2, z-1/2'

loop_
_atom_site_type_symbol
_atom_site_label
_atom_site_fract_x
_atom_site_fract_y
_atom_site_fract_z
_atom_site_U_iso_or_equiv
_atom_site_adp_type
_atom_site_calc_flag
_atom_site_refinement_flags
_atom_site_occupancy
_atom_site_symmetry_multiplicity
N N1 0.61398(12) 0.6703(2) 0.77793(6) 0.0419(3) Uani d . 1 1
H H1A 0.6152(17) 0.778(2) 0.7469(8) 0.071(5) Uiso d . 1 1
H H1B 0.6950(17) 0.609(2) 0.7918(7) 0.051(4) Uiso d . 1 1
N N2 0.37592(12) 0.71579(19) 0.78353(6) 0.0410(3) Uani d . 1 1
H H2A 0.3803(16) 0.828(2) 0.7544(8) 0.066(5) Uiso d . 1 1
H H2B 0.2893(17) 0.664(2) 0.7939(7) 0.058(5) Uiso d . 1 1
C C1 0.48329(13) 0.4516(2) 0.84168(6) 0.0348(3) Uani d . 1 1
C C2 0.55623(16) 0.2820(2) 0.83054(7) 0.0463(4) Uani d . 1 1
H H2 0.6177 0.2750 0.7960 0.056 Uiso calc R 1 1
C C3 0.54190(18) 0.1226(2) 0.86833(9) 0.0605(5) Uani d . 1 1
H H3 0.5916 0.0031 0.8598 0.073 Uiso calc R 1 1
C C4 0.4571(2) 0.1338(3) 0.91803(9) 0.0694(5) Uani d . 1 1
H H4 0.4467 0.0218 0.9446 0.083 Uiso calc R 1 1
C C5 0.3876(2) 0.3020(3) 0.93008(9) 0.0751(6) Uani d . 1 1
H H5 0.3302 0.3101 0.9659 0.090 Uiso calc R 1 1
C C6 0.39809(17) 0.4602(3) 0.89194(7) 0.0558(5) Uani d . 1 1
H H6 0.3458 0.5778 0.9002 0.067 Uiso calc R 1 1
C C7 0.49184(13) 0.6192(2) 0.79915(6) 0.0332(3) Uani d . 1 1
O O1 0.62222(9) 0.98657(14) 0.69631(5) 0.0418(3) Uani d . 1 1
O O2 0.39227(9) 1.04057(14) 0.70488(5) 0.0442(3) Uani d . 1 1
O O3 0.55062(12) 1.78274(15) 0.54881(5) 0.0575(3) Uani d . 1 1
C C8 0.52366(13) 1.26625(19) 0.64766(6) 0.0328(3) Uani d . 1 1
C C9 0.62649(14) 1.2858(2) 0.60453(6) 0.0395(3) Uani d . 1 1
H H9 0.6917 1.1796 0.5984 0.047 Uiso calc R 1 1
C C10 0.63826(15) 1.4548(2) 0.56979(7) 0.0427(4) Uani d . 1 1
H H10 0.7092 1.4644 0.5390 0.051 Uiso calc R 1 1
C C11 0.54809(15) 1.6085(2) 0.57956(6) 0.0407(4) Uani d . 1 1
C C12 0.44611(15) 1.5920(2) 0.62300(7) 0.0449(4) Uani d . 1 1
H H12 0.3838 1.7004 0.6305 0.054 Uiso calc R 1 1
C C13 0.43284(15) 1.4228(2) 0.65555(7) 0.0402(4) Uani d . 1 1
H H13 0.3585 1.4118 0.6847 0.048 Uiso calc R 1 1
C C14 0.51163(13) 1.0842(2) 0.68516(6) 0.0330(3) Uani d . 1 1
C C15 0.65851(18) 1.8127(3) 0.50625(8) 0.0629(5) Uani d . 1 1
H H15A 0.7527(9) 1.8088(17) 0.5286(2) 0.094 Uiso calc R 1 1
H H15B 0.6450(8) 1.9416(15) 0.4860(5) 0.094 Uiso calc R 1 1
H H15C 0.6535(8) 1.7086(14) 0.4743(4) 0.094 Uiso calc R 1 1

loop_
_atom_site_aniso_label
_atom_site_aniso_U_11
_atom_site_aniso_U_22
_atom_site_aniso_U_33
_atom_site_aniso_U_12
_atom_site_aniso_U_13
_atom_site_aniso_U_23
N1 0.0230(6) 0.0480(8) 0.0549(8) 0.0027(6) 0.0042(6) 0.0093(7)
N2 0.0229(6) 0.0396(8) 0.0609(8) 0.0020(6) 0.0059(6) 0.0086(7)
C1 0.0238(6) 0.0363(8) 0.0440(8) -0.0026(6) -0.0013(6) -0.0003(7)
C2 0.0416(9) 0.0452(9) 0.0516(9) 0.0075(7) -0.0037(7) -0.0043(8)
C3 0.0610(11) 0.0401(10) 0.0786(13) 0.0061(8) -0.0192(10) 0.0028(9)
C4 0.0667(12) 0.0636(13) 0.0767(13) -0.0094(10) -0.0100(10) 0.0305(11)
C5 0.0701(13) 0.0858(15) 0.0713(13) 0.0083(11) 0.0241(10) 0.0288(12)
C6 0.0521(10) 0.0567(11) 0.0600(10) 0.0095(8) 0.0183(8) 0.0098(9)
C7 0.0252(7) 0.0344(8) 0.0400(7) -0.0002(6) 0.0027(6) -0.0043(6)
O1 0.0233(5) 0.0420(6) 0.0599(6) 0.0016(4) 0.0010(4) 0.0093(5)
O2 0.0252(5) 0.0427(6) 0.0650(7) -0.0004(4) 0.0062(5) 0.0110(5)
O3 0.0701(8) 0.0439(7) 0.0587(7) -0.0019(6) 0.0040(6) 0.0149(6)
C8 0.0260(7) 0.0360(8) 0.0359(7) -0.0040(6) -0.0041(6) -0.0019(6)
C9 0.0331(8) 0.0410(9) 0.0444(8) 0.0012(6) 0.0021(6) -0.0003(7)
C10 0.0386(8) 0.0495(10) 0.0402(8) -0.0044(7) 0.0049(6) 0.0033(7)
C11 0.0460(9) 0.0351(8) 0.0403(8) -0.0064(7) -0.0058(7) 0.0025(7)
C12 0.0437(9) 0.0354(9) 0.0556(9) 0.0046(7) 0.0026(7) -0.0010(7)
C13 0.0358(8) 0.0369(8) 0.0483(8) -0.0008(7) 0.0074(6) -0.0007(7)
C14 0.0239(7) 0.0348(8) 0.0401(7) -0.0029(6) -0.0005(6) -0.0030(6)
C15 0.0646(12) 0.0617(12) 0.0624(11) -0.0161(9) 0.0003(9) 0.0222(9)

loop_
_atom_type_symbol
_atom_type_description
_atom_type_scat_dispersion_real
_atom_type_scat_dispersion_imag
_atom_type_scat_source
C C 0.0033 0.0016 'International Tables Vol C Tables 4.2.6.8 and 6.1.1.4'
H H 0.0000 0.0000 'International Tables Vol C Tables 4.2.6.8 and 6.1.1.4'
N N 0.0061 0.0033 'International Tables Vol C Tables 4.2.6.8 and 6.1.1.4'
O O 0.0106 0.0060 'International Tables Vol C Tables 4.2.6.8 and 6.1.1.4'

loop_
_geom_angle_atom_site_label_1
_geom_angle_atom_site_label_2
_geom_angle_atom_site_label_3
_geom_angle
C7 N1 H1A 118.1(9)
C7 N1 H1B 120.0(9)
H1A N1 H1B 121.9(13)
C7 N2 H2A 119.8(9)
C7 N2 H2B 118.4(10)
H2A N2 H2B 120.8(14)
C2 C1 C6 119.02(14)
C2 C1 C7 120.53(12)
C6 C1 C7 120.41(13)
C3 C2 C1 120.35(14)
C3 C2 H2 119.8
C1 C2 H2 119.8
C4 C3 C2 119.85(16)
C4 C3 H3 120.1
C2 C3 H3 120.1
C5 C4 C3 120.07(17)
C5 C4 H4 120.0
C3 C4 H4 120.0
C4 C5 C6 120.69(17)
C4 C5 H5 119.7
C6 C5 H5 119.7
C5 C6 C1 119.98(16)
C5 C6 H6 120.0
C1 C6 H6 120.0
N1 C7 N2 120.83(14)
N1 C7 C1 120.02(13)
N2 C7 C1 119.15(12)
C11 O3 C15 118.05(12)
C9 C8 C13 117.55(13)
C9 C8 C14 121.25(12)
C13 C8 C14 121.19(12)
C8 C9 C10 121.42(13)
C8 C9 H9 119.3
C10 C9 H9 119.3
C11 C10 C9 119.51(13)
C11 C10 H10 120.2
C9 C10 H10 120.2
O3 C11 C10 124.83(13)
O3 C11 C12 115.47(13)
C10 C11 C12 119.70(14)
C13 C12 C11 120.20(14)
C13 C12 H12 119.9
C11 C12 H12 119.9
C12 C13 C8 121.57(13)
C12 C13 H13 119.2
C8 C13 H13 119.2
O1 C14 O2 123.85(13)
O1 C14 C8 117.93(11)
O2 C14 C8 118.19(12)
O3 C15 H15A 109.5
O3 C15 H15B 109.5
H15A C15 H15B 109.5
O3 C15 H15C 109.5
H15A C15 H15C 109.5
H15B C15 H15C 109.5

loop_
_geom_bond_atom_site_label_1
_geom_bond_atom_site_label_2
_geom_bond_distance
N1 C7 1.3109(16)
N1 H1A 1.001(18)
N1 H1B 0.916(17)
N2 C7 1.3153(17)
N2 H2A 0.998(17)
N2 H2B 0.932(16)
C1 C2 1.3840(19)
C1 C6 1.3853(19)
C1 C7 1.4824(19)
C2 C3 1.380(2)
C2 H2 0.9700
C3 C4 1.374(2)
C3 H3 0.9700
C4 C5 1.363(3)
C4 H4 0.9700
C5 C6 1.375(2)
C5 H5 0.9700
C6 H6 0.9700
O1 C14 1.2591(15)
O2 C14 1.2617(14)
O3 C11 1.3741(17)
O3 C15 1.4212(18)
C8 C9 1.3857(17)
C8 C13 1.3943(18)
C8 C14 1.5019(19)
C9 C10 1.394(2)
C9 H9 0.9700
C10 C11 1.382(2)
C10 H10 0.9700
C11 C12 1.3827(19)
C12 C13 1.371(2)
C12 H12 0.9700
C13 H13 0.9700
C15 H15A 0.9966
C15 H15B 0.9966
C15 H15C 0.9966

loop_
_geom_hbond_atom_site_label_D
_geom_hbond_atom_site_label_H
_geom_hbond_atom_site_label_A
_geom_hbond_site_symmetry_A
_geom_hbond_distance_DH
_geom_hbond_distance_HA
_geom_hbond_distance_DA
_geom_hbond_angle_DHA
N1 H1A O1 . 1.001(18) 1.813(18) 2.8110(17) 175.0(15)
N1 H1B O1 2_646 0.916(17) 1.932(17) 2.8344(16) 168.0(13)
N2 H2A O2 . 0.998(17) 1.825(18) 2.8224(17) 176.7(15)
N2 H2B O2 2_546 0.932(16) 1.918(17) 2.8323(15) 166.5(14)

loop_
_geom_torsion_atom_site_label_1
_geom_torsion_atom_site_label_2
_geom_torsion_atom_site_label_3
_geom_torsion_atom_site_label_4
_geom_torsion
C6 C1 C2 C3 1.3(2)
C7 C1 C2 C3 -176.44(14)
C1 C2 C3 C4 -1.4(2)
C2 C3 C4 C5 -0.2(3)
C3 C4 C5 C6 1.8(3)
C4 C5 C6 C1 -1.9(3)
C2 C1 C6 C5 0.4(2)
C7 C1 C6 C5 178.08(16)
C2 C1 C7 N1 -43.30(19)
C6 C1 C7 N1 139.04(15)
C2 C1 C7 N2 137.18(15)
C6 C1 C7 N2 -40.5(2)
C13 C8 C9 C10 -0.6(2)
C14 C8 C9 C10 -179.80(13)
C8 C9 C10 C11 1.7(2)
C15 O3 C11 C10 -3.8(2)
C15 O3 C11 C12 176.31(14)
C9 C10 C11 O3 179.17(14)
C9 C10 C11 C12 -0.9(2)
O3 C11 C12 C13 178.86(13)
C10 C11 C12 C13 -1.1(2)
C11 C12 C13 C8 2.3(2)
C9 C8 C13 C12 -1.4(2)
C14 C8 C13 C12 177.77(13)
C9 C8 C14 O1 28.51(19)
C13 C8 C14 O1 -150.69(13)
C9 C8 C14 O2 -153.20(13)
C13 C8 C14 O2 27.61(19)
